data_4021069
loop_
_publ_author_name
'Carolyn Selenski'
'Thomas R. R. Pettus'

_publ_section_title
;
 Enantioselective [4 + 2] Cycloadditions of o-Quinone Methides:
 Total Synthesis of (+)-Mimosifoliol and Formal
 Synthesis of (+)-Tolterodine
;
_journal_name_full 'Journal of Organic Chemistry'
_journal_page_first 9196
_journal_page_last 9203
_journal_paper_doi 10.1021/jo048703c
_journal_volume 69
_journal_year 2004
_chemical_formula_sum 'C29 H32 O6'
_chemical_formula_weight 476.55
_space_group_IT_number 2
_symmetry_cell_setting triclinic
_symmetry_space_group_name_Hall '-P 1'
_symmetry_space_group_name_H-M 'P -1'
_cell_angle_alpha 101.808(4)
_cell_angle_beta 93.818(4)
_cell_angle_gamma 113.117(4)
_cell_formula_units_Z 4
_cell_length_a 12.389(3)
_cell_length_b 12.719(3)
_cell_length_c 19.197(5)
_cell_measurement_temperature 293(2)
_cell_volume 2686.7(12)
_diffrn_ambient_temperature 293(2)
_exptl_crystal_density_diffrn 1.178
_cod_database_code 4021069

loop_
_symmetry_equiv_pos_as_xyz
'x, y, z'
'-x, -y, -z'

loop_
_atom_site_label
_atom_site_type_symbol
_atom_site_fract_x
_atom_site_fract_y
_atom_site_fract_z
_atom_site_U_iso_or_equiv
_atom_site_adp_type
_atom_site_occupancy
_atom_site_symmetry_multiplicity
_atom_site_calc_flag
_atom_site_refinement_flags
_atom_site_disorder_assembly
_atom_site_disorder_group
O1 O 0.71655(11) 0.93034(11) 0.04901(7) 0.0366(3) Uani 1 1 d . . .
O2 O 0.62026(12) 0.66388(12) 0.24981(7) 0.0388(3) Uani 1 1 d . . .
O3 O 0.49696(13) 0.54847(11) 0.31274(7) 0.0420(4) Uani 1 1 d . . .
O4 O 0.89249(11) 0.92032(11) 0.13246(7) 0.0350(3) Uani 1 1 d . . .
O5 O 0.88226(12) 1.09350(12) 0.18107(8) 0.0431(4) Uani 1 1 d . . .
O6 O 1.03116(11) 1.08032(11) 0.12222(7) 0.0382(3) Uani 1 1 d . . .
C11 C 0.77496(16) 0.85898(15) 0.14140(10) 0.0304(4) Uani 1 1 d . . .
C12 C 0.68316(16) 0.85948(15) 0.09564(9) 0.0293(4) Uani 1 1 d . . .
C13 C 0.56710(17) 0.79134(15) 0.10200(9) 0.0302(4) Uani 1 1 d . . .
H13 H 0.5047 0.7902 0.0716 0.036 Uiso 1 1 calc R . .
C14 C 0.54158(16) 0.72435(15) 0.15290(9) 0.0291(4) Uani 1 1 d . . .
C15 C 0.63553(17) 0.72713(15) 0.19794(9) 0.0310(4) Uani 1 1 d . . .
C16 C 0.75222(17) 0.79380(16) 0.19165(10) 0.0325(4) Uani 1 1 d . . .
H16 H 0.8148 0.7942 0.2215 0.039 Uiso 1 1 calc R . .
C17 C 0.62571(19) 0.92471(19) -0.00252(11) 0.0451(5) Uani 1 1 d . . .
H17A H 0.5863 0.8459 -0.0329 0.068 Uiso 1 1 calc R . .
H17B H 0.6602 0.9788 -0.0315 0.068 Uiso 1 1 calc R . .
H17C H 0.5691 0.9456 0.0219 0.068 Uiso 1 1 calc R . .
C21 C 0.33409(17) 0.58483(17) 0.08721(10) 0.0346(5) Uani 1 1 d . . .
C22 C 0.23075(19) 0.5974(2) 0.06786(13) 0.0546(6) Uani 1 1 d . . .
H22 H 0.2092 0.6493 0.0991 0.066 Uiso 1 1 calc R . .
C23 C 0.1593(2) 0.5319(3) 0.00129(17) 0.0788(10) Uani 1 1 d . . .
H23 H 0.0909 0.5416 -0.0121 0.095 Uiso 1 1 calc R . .
C24 C 0.1892(3) 0.4522(3) -0.04520(15) 0.0761(9) Uani 1 1 d . . .
H24 H 0.1405 0.4077 -0.0891 0.091 Uiso 1 1 calc R . .
C25 C 0.2905(2) 0.4400(2) -0.02584(12) 0.0581(7) Uani 1 1 d . . .
H25 H 0.3110 0.3868 -0.0567 0.070 Uiso 1 1 calc R . .
C26 C 0.36257(19) 0.50565(17) 0.03879(10) 0.0404(5) Uani 1 1 d . . .
H26 H 0.4322 0.4971 0.0506 0.049 Uiso 1 1 calc R . .
C27 C 0.41289(17) 0.65257(16) 0.15956(10) 0.0324(4) Uani 1 1 d . . .
H27 H 0.3817 0.7080 0.1833 0.039 Uiso 1 1 calc R . .
C28 C 0.40809(18) 0.56948(16) 0.20775(10) 0.0350(5) Uani 1 1 d . . .
H28A H 0.3315 0.5429 0.2239 0.042 Uiso 1 1 calc R . .
H28B H 0.4158 0.5006 0.1801 0.042 Uiso 1 1 calc R . .
C29 C 0.50481(18) 0.62891(16) 0.27177(10) 0.0352(5) Uani 1 1 d . . .
H29 H 0.4971 0.6978 0.3008 0.042 Uiso 1 1 calc R . .
C31 C 0.5160(2) 0.67285(19) 0.43182(10) 0.0422(5) Uani 1 1 d . . .
C32 C 0.3947(2) 0.6372(2) 0.42926(12) 0.0491(6) Uani 1 1 d . . .
H32 H 0.3424 0.5670 0.3972 0.059 Uiso 1 1 calc R . .
C33 C 0.3502(2) 0.7051(2) 0.47396(13) 0.0585(7) Uani 1 1 d . . .
H33 H 0.2684 0.6803 0.4717 0.070 Uiso 1 1 calc R . .
C34 C 0.4265(3) 0.8088(3) 0.52157(13) 0.0694(8) Uani 1 1 d . . .
H34 H 0.3965 0.8545 0.5514 0.083 Uiso 1 1 calc R . .
C35 C 0.5461(3) 0.8448(3) 0.52499(14) 0.0736(8) Uani 1 1 d . . .
H35 H 0.5978 0.9148 0.5575 0.088 Uiso 1 1 calc R . .
C36 C 0.5914(2) 0.7774(2) 0.48017(12) 0.0578(6) Uani 1 1 d . . .
H36 H 0.6733 0.8030 0.4827 0.069 Uiso 1 1 calc R . .
C37 C 0.5657(2) 0.59868(19) 0.38420(10) 0.0426(5) Uani 1 1 d . . .
H37 H 0.6480 0.6484 0.3810 0.051 Uiso 1 1 calc R . .
C38 C 0.5633(3) 0.4942(2) 0.41188(13) 0.0616(7) Uani 1 1 d . . .
H38A H 0.4828 0.4444 0.4143 0.092 Uiso 1 1 calc R . .
H38B H 0.6102 0.5223 0.4591 0.092 Uiso 1 1 calc R . .
H38C H 0.5954 0.4500 0.3797 0.092 Uiso 1 1 calc R . .
C41 C 0.93205(17) 1.04035(16) 0.14855(10) 0.0318(4) Uani 1 1 d . . .
C42 C 1.09226(19) 1.20721(18) 0.12538(12) 0.0473(6) Uani 1 1 d . . .
C43 C 1.0107(3) 1.2419(3) 0.0831(2) 0.1061(12) Uani 1 1 d . . .
H43A H 0.9842 1.1906 0.0353 0.159 Uiso 1 1 calc R . .
H43B H 1.0526 1.3220 0.0803 0.159 Uiso 1 1 calc R . .
H43C H 0.9432 1.2353 0.1067 0.159 Uiso 1 1 calc R . .
C44 C 1.1307(3) 1.2770(3) 0.20306(16) 0.1042(13) Uani 1 1 d . . .
H44A H 1.0622 1.2624 0.2267 0.156 Uiso 1 1 calc R . .
H44B H 1.1695 1.3597 0.2052 0.156 Uiso 1 1 calc R . .
H44C H 1.1848 1.2533 0.2268 0.156 Uiso 1 1 calc R . .
C45 C 1.1973(2) 1.2132(2) 0.08895(16) 0.0707(8) Uani 1 1 d . . .
H45A H 1.2467 1.1885 0.1161 0.106 Uiso 1 1 calc R . .
H45B H 1.2423 1.2929 0.0863 0.106 Uiso 1 1 calc R . .
H45C H 1.1700 1.1621 0.0411 0.106 Uiso 1 1 calc R . .
O7 O 0.17433(12) 0.83854(12) 0.19582(8) 0.0442(4) Uani 1 1 d . . .
O8 O 0.62271(12) 0.98130(13) 0.34825(7) 0.0442(4) Uani 1 1 d . . .
O9 O 0.80416(12) 1.12833(13) 0.39597(7) 0.0460(4) Uani 1 1 d . . .
O10 O 0.20450(12) 0.79590(11) 0.32530(7) 0.0427(4) Uani 1 1 d . . .
O11 O 0.17557(14) 0.61645(12) 0.25897(8) 0.0520(4) Uani 1 1 d . . .
O12 O 0.04722(13) 0.64899(12) 0.33019(9) 0.0553(4) Uani 1 1 d . . .
C51 C 0.30438(18) 0.85128(16) 0.29488(10) 0.0347(5) Uani 1 1 d . . .
C52 C 0.28949(17) 0.88199(16) 0.23014(10) 0.0343(5) Uani 1 1 d . . .
C53 C 0.38911(17) 0.95322(16) 0.20714(10) 0.0326(4) Uani 1 1 d . . .
H53 H 0.3802 0.9756 0.1647 0.039 Uiso 1 1 calc R . .
C54 C 0.50376(17) 0.99291(15) 0.24598(9) 0.0298(4) Uani 1 1 d . . .
C55 C 0.51517(17) 0.95441(16) 0.30762(10) 0.0329(4) Uani 1 1 d . . .
C56 C 0.41540(18) 0.88539(16) 0.33267(10) 0.0361(5) Uani 1 1 d . . .
H56 H 0.4240 0.8624 0.3749 0.043 Uiso 1 1 calc R . .
C57 C 0.1546(2) 0.8793(2) 0.13436(13) 0.0572(6) Uani 1 1 d . . .
H57A H 0.1856 0.9640 0.1476 0.086 Uiso 1 1 calc R . .
H57B H 0.0708 0.8467 0.1168 0.086 Uiso 1 1 calc R . .
H57C H 0.1942 0.8547 0.0972 0.086 Uiso 1 1 calc R . .
C61 C 0.59467(17) 1.16754(15) 0.19009(9) 0.0309(4) Uani 1 1 d . . .
C62 C 0.64865(18) 1.19702(17) 0.13165(10) 0.0368(5) Uani 1 1 d . . .
H62 H 0.6886 1.1544 0.1094 0.044 Uiso 1 1 calc R . .
C63 C 0.6435(2) 1.2900(2) 0.10606(11) 0.0482(6) Uani 1 1 d . . .
H63 H 0.6792 1.3086 0.0665 0.058 Uiso 1 1 calc R . .
C64 C 0.5857(2) 1.35457(19) 0.13902(12) 0.0512(6) Uani 1 1 d . . .
H64 H 0.5834 1.4174 0.1222 0.061 Uiso 1 1 calc R . .
C65 C 0.5312(2) 1.32576(19) 0.19696(12) 0.0491(6) Uani 1 1 d . . .
H65 H 0.4916 1.3688 0.2191 0.059 Uiso 1 1 calc R . .
C66 C 0.53544(19) 1.23309(17) 0.22203(11) 0.0394(5) Uani 1 1 d . . .
H66 H 0.4981 1.2140 0.2610 0.047 Uiso 1 1 calc R . .
C67 C 0.61360(16) 1.07738(15) 0.22433(9) 0.0299(4) Uani 1 1 d . . .
H67 H 0.6433 1.0311 0.1900 0.036 Uiso 1 1 calc R . .
C68 C 0.70878(17) 1.14368(16) 0.29120(10) 0.0340(4) Uani 1 1 d . . .
H68A H 0.7824 1.1914 0.2770 0.041 Uiso 1 1 calc R . .
H68B H 0.6842 1.1965 0.3234 0.041 Uiso 1 1 calc R . .
C69 C 0.73054(18) 1.06212(17) 0.33056(10) 0.0365(5) Uani 1 1 d . . .
H69 H 0.7684 1.0178 0.3016 0.044 Uiso 1 1 calc R . .
C71 C 0.9731(3) 1.0813(3) 0.39886(12) 0.0630(8) Uani 1 1 d . . .
C72 C 0.9821(4) 0.9826(4) 0.35782(15) 0.1156(16) Uani 1 1 d . . .
H72 H 0.9200 0.9083 0.3505 0.139 Uiso 1 1 calc R . .
C73 C 1.0821(7) 0.9950(8) 0.3283(3) 0.192(4) Uani 1 1 d . . .
H73 H 1.0853 0.9282 0.2997 0.230 Uiso 1 1 calc R . .
C74 C 1.1746(6) 1.0973(11) 0.3384(4) 0.221(6) Uani 1 1 d . . .
H74 H 1.2425 1.1023 0.3188 0.266 Uiso 1 1 calc R . .
C75 C 1.1676(4) 1.1976(7) 0.3792(3) 0.166(3) Uani 1 1 d . . .
H75 H 1.2313 1.2708 0.3862 0.199 Uiso 1 1 calc R . .
C76 C 1.0670(3) 1.1900(4) 0.40959(17) 0.0934(11) Uani 1 1 d . . .
H76 H 1.0631 1.2575 0.4369 0.112 Uiso 1 1 calc R . .
C77 C 0.8623(2) 1.0682(2) 0.42971(13) 0.0593(7) Uani 1 1 d . . .
H77 H 0.8088 0.9841 0.4190 0.071 Uiso 1 1 calc R . .
C78 C 0.8822(3) 1.1203(4) 0.50973(14) 0.1025(12) Uani 1 1 d . . .
H78A H 0.9329 1.2032 0.5206 0.154 Uiso 1 1 calc R . .
H78B H 0.9191 1.0816 0.5345 0.154 Uiso 1 1 calc R . .
H78C H 0.8072 1.1094 0.5251 0.154 Uiso 1 1 calc R . .
C81 C 0.14366(18) 0.67755(17) 0.29965(11) 0.0382(5) Uani 1 1 d . . .
C82 C -0.0371(2) 0.5232(2) 0.31680(14) 0.0594(7) Uani 1 1 d . . .
C83 C -0.1344(3) 0.5329(3) 0.3585(2) 0.1204(15) Uani 1 1 d . . .
H83A H -0.1020 0.5668 0.4088 0.181 Uiso 1 1 calc R . .
H83B H -0.1971 0.4557 0.3522 0.181 Uiso 1 1 calc R . .
H83C H -0.1657 0.5823 0.3407 0.181 Uiso 1 1 calc R . .
C84 C -0.0855(3) 0.4712(3) 0.23756(17) 0.0864(10) Uani 1 1 d . . .
H84A H -0.1171 0.5203 0.2198 0.130 Uiso 1 1 calc R . .
H84B H -0.1475 0.3934 0.2304 0.130 Uiso 1 1 calc R . .
H84C H -0.0228 0.4667 0.2120 0.130 Uiso 1 1 calc R . .
C85 C 0.0241(2) 0.4578(2) 0.34787(16) 0.0745(8) Uani 1 1 d . . .
H85A H 0.0870 0.4561 0.3216 0.112 Uiso 1 1 calc R . .
H85B H -0.0323 0.3785 0.3441 0.112 Uiso 1 1 calc R . .
H85C H 0.0568 0.4972 0.3977 0.112 Uiso 1 1 calc R . .

loop_
_atom_site_aniso_label
_atom_site_aniso_U_11
_atom_site_aniso_U_22
_atom_site_aniso_U_33
_atom_site_aniso_U_23
_atom_site_aniso_U_13
_atom_site_aniso_U_12
O1 0.0329(8) 0.0353(7) 0.0377(7) 0.0159(6) 0.0079(6) 0.0066(6)
O2 0.0416(8) 0.0429(8) 0.0376(7) 0.0187(6) 0.0138(6) 0.0181(7)
O3 0.0630(10) 0.0340(8) 0.0375(8) 0.0160(6) 0.0211(7) 0.0232(7)
O4 0.0281(7) 0.0281(7) 0.0467(8) 0.0082(6) 0.0117(6) 0.0091(6)
O5 0.0370(8) 0.0336(8) 0.0514(8) 0.0017(6) 0.0178(7) 0.0100(7)
O6 0.0319(8) 0.0322(7) 0.0500(8) 0.0125(6) 0.0189(6) 0.0099(6)
C11 0.0276(10) 0.0251(9) 0.0345(10) 0.0033(8) 0.0093(8) 0.0083(8)
C12 0.0326(11) 0.0225(9) 0.0303(9) 0.0062(8) 0.0090(8) 0.0084(8)
C13 0.0316(11) 0.0244(9) 0.0327(10) 0.0048(8) 0.0050(8) 0.0109(8)
C14 0.0329(11) 0.0214(9) 0.0301(9) 0.0027(8) 0.0097(8) 0.0094(8)
C15 0.0390(11) 0.0245(9) 0.0292(9) 0.0062(8) 0.0105(9) 0.0123(9)
C16 0.0325(11) 0.0320(10) 0.0317(10) 0.0056(8) 0.0037(8) 0.0136(9)
C17 0.0458(13) 0.0454(12) 0.0417(11) 0.0187(10) 0.0070(10) 0.0128(10)
C21 0.0284(11) 0.0317(10) 0.0444(11) 0.0181(9) 0.0130(9) 0.0078(9)
C22 0.0346(13) 0.0724(16) 0.0656(15) 0.0370(13) 0.0197(12) 0.0198(12)
C23 0.0263(13) 0.122(3) 0.085(2) 0.068(2) 0.0053(14) 0.0069(15)
C24 0.0598(19) 0.080(2) 0.0510(15) 0.0301(15) -0.0019(14) -0.0149(16)
C25 0.0678(18) 0.0397(13) 0.0436(13) 0.0134(10) 0.0003(13) -0.0016(12)
C26 0.0446(13) 0.0291(10) 0.0395(11) 0.0091(9) 0.0061(10) 0.0068(9)
C27 0.0333(11) 0.0262(10) 0.0407(11) 0.0089(8) 0.0158(9) 0.0138(9)
C28 0.0397(12) 0.0291(10) 0.0395(11) 0.0106(8) 0.0206(9) 0.0144(9)
C29 0.0485(12) 0.0293(10) 0.0345(10) 0.0127(9) 0.0210(9) 0.0187(9)
C31 0.0558(14) 0.0481(13) 0.0336(11) 0.0179(10) 0.0164(10) 0.0278(11)
C32 0.0583(15) 0.0528(14) 0.0447(12) 0.0174(10) 0.0210(11) 0.0275(12)
C33 0.0672(17) 0.0812(19) 0.0528(14) 0.0301(14) 0.0302(13) 0.0477(15)
C34 0.107(2) 0.084(2) 0.0399(13) 0.0121(14) 0.0264(15) 0.0625(19)
C35 0.090(2) 0.0727(19) 0.0544(15) -0.0065(13) 0.0062(15) 0.0425(17)
C36 0.0607(16) 0.0615(16) 0.0491(13) 0.0062(12) 0.0069(12) 0.0274(13)
C37 0.0510(13) 0.0507(13) 0.0362(11) 0.0183(10) 0.0177(10) 0.0261(11)
C38 0.090(2) 0.0735(17) 0.0557(14) 0.0350(13) 0.0347(14) 0.0570(16)
C41 0.0284(11) 0.0295(10) 0.0327(10) 0.0052(8) 0.0053(9) 0.0084(9)
C42 0.0442(13) 0.0314(11) 0.0648(14) 0.0183(10) 0.0265(11) 0.0084(10)
C43 0.097(2) 0.105(3) 0.167(3) 0.098(3) 0.056(2) 0.057(2)
C44 0.088(2) 0.0603(18) 0.093(2) -0.0191(16) 0.0430(19) -0.0284(16)
C45 0.0622(17) 0.0518(15) 0.097(2) 0.0294(14) 0.0471(16) 0.0123(13)
O7 0.0331(8) 0.0461(8) 0.0530(9) 0.0152(7) 0.0095(7) 0.0144(7)
O8 0.0384(8) 0.0510(9) 0.0439(8) 0.0217(7) 0.0039(7) 0.0150(7)
O9 0.0440(9) 0.0507(9) 0.0424(8) 0.0038(7) -0.0034(7) 0.0244(7)
O10 0.0464(9) 0.0307(7) 0.0493(8) 0.0090(6) 0.0271(7) 0.0118(7)
O11 0.0529(10) 0.0342(8) 0.0643(10) 0.0034(7) 0.0262(8) 0.0153(7)
O12 0.0436(9) 0.0374(8) 0.0750(10) 0.0059(8) 0.0318(8) 0.0073(7)
C51 0.0397(12) 0.0250(10) 0.0399(11) 0.0060(8) 0.0171(9) 0.0135(9)
C52 0.0334(11) 0.0297(10) 0.0413(11) 0.0058(8) 0.0098(9) 0.0154(9)
C53 0.0374(11) 0.0301(10) 0.0334(10) 0.0092(8) 0.0094(9) 0.0161(9)
C54 0.0377(11) 0.0254(9) 0.0309(10) 0.0051(8) 0.0103(9) 0.0179(9)
C55 0.0386(12) 0.0292(10) 0.0328(10) 0.0063(8) 0.0074(9) 0.0166(9)
C56 0.0495(13) 0.0298(10) 0.0330(10) 0.0105(8) 0.0158(10) 0.0178(10)
C57 0.0379(13) 0.0663(16) 0.0721(16) 0.0285(13) 0.0009(12) 0.0222(12)
C61 0.0329(11) 0.0245(9) 0.0311(9) 0.0069(8) 0.0049(8) 0.0075(8)
C62 0.0346(11) 0.0343(11) 0.0352(10) 0.0082(9) 0.0063(9) 0.0078(9)
C63 0.0455(13) 0.0479(13) 0.0391(11) 0.0199(10) 0.0052(10) 0.0031(11)
C64 0.0578(15) 0.0359(12) 0.0562(14) 0.0181(11) -0.0038(12) 0.0145(11)
C65 0.0597(15) 0.0365(12) 0.0572(13) 0.0131(11) 0.0076(12) 0.0262(11)
C66 0.0487(13) 0.0331(11) 0.0418(11) 0.0115(9) 0.0134(10) 0.0205(10)
C67 0.0331(11) 0.0268(9) 0.0321(9) 0.0053(8) 0.0104(8) 0.0151(8)
C68 0.0333(11) 0.0314(10) 0.0382(10) 0.0071(8) 0.0086(9) 0.0148(9)
C69 0.0373(12) 0.0367(11) 0.0367(10) 0.0063(9) 0.0070(9) 0.0178(9)
C71 0.080(2) 0.097(2) 0.0352(12) 0.0052(13) -0.0038(13) 0.0689(19)
C72 0.190(4) 0.166(4) 0.0482(16) -0.0037(19) -0.014(2) 0.153(4)
C73 0.291(9) 0.389(11) 0.059(2) 0.034(4) 0.040(4) 0.319(10)
C74 0.169(6) 0.533(19) 0.118(5) 0.141(8) 0.083(5) 0.268(10)
C75 0.077(3) 0.334(9) 0.122(4) 0.091(5) 0.037(3) 0.103(4)
C76 0.061(2) 0.150(3) 0.076(2) 0.024(2) 0.0110(17) 0.053(2)
C77 0.0631(16) 0.0670(16) 0.0549(14) 0.0181(12) -0.0037(13) 0.0351(14)
C78 0.097(2) 0.200(4) 0.0485(16) 0.043(2) 0.0170(16) 0.094(3)
C81 0.0386(12) 0.0322(11) 0.0431(11) 0.0099(9) 0.0129(10) 0.0127(9)
C82 0.0401(13) 0.0406(13) 0.0799(17) 0.0085(12) 0.0214(13) 0.0002(11)
C83 0.080(2) 0.072(2) 0.188(4) 0.024(2) 0.084(3) 0.0052(18)
C84 0.0615(18) 0.0661(18) 0.096(2) 0.0170(16) -0.0137(17) -0.0047(15)
C85 0.0687(18) 0.0493(15) 0.0844(19) 0.0243(14) 0.0094(16) -0.0003(14)

loop_
_geom_bond_atom_site_label_1
_geom_bond_atom_site_label_2
_geom_bond_distance
_geom_bond_site_symmetry_2
_geom_bond_publ_flag
O1 C12 1.368(2) . ?
O1 C17 1.418(2) . ?
O2 C15 1.381(2) . ?
O2 C29 1.442(2) . ?
O3 C29 1.392(2) . ?
O3 C37 1.440(2) . ?
O4 C41 1.366(2) . ?
O4 C11 1.398(2) . ?
O5 C41 1.197(2) . ?
O6 C41 1.311(2) . ?
O6 C42 1.475(2) . ?
C11 C16 1.370(3) . ?
C11 C12 1.393(3) . ?
C12 C13 1.386(3) . ?
C13 C14 1.397(3) . ?
C14 C15 1.387(3) . ?
C14 C27 1.524(3) . ?
C15 C16 1.388(3) . ?
C21 C22 1.387(3) . ?
C21 C26 1.394(3) . ?
C21 C27 1.514(3) . ?
C22 C23 1.395(4) . ?
C23 C24 1.388(4) . ?
C24 C25 1.361(4) . ?
C25 C26 1.370(3) . ?
C27 C28 1.528(3) . ?
C28 C29 1.493(3) . ?
C31 C36 1.381(3) . ?
C31 C32 1.383(3) . ?
C31 C37 1.511(3) . ?
C32 C33 1.385(3) . ?
C33 C34 1.372(4) . ?
C34 C35 1.362(4) . ?
C35 C36 1.389(3) . ?
C37 C38 1.519(3) . ?
C42 C45 1.501(3) . ?
C42 C43 1.504(4) . ?
C42 C44 1.507(4) . ?
O7 C52 1.372(2) . ?
O7 C57 1.425(3) . ?
O8 C55 1.377(2) . ?
O8 C69 1.443(2) . ?
O9 C69 1.389(2) . ?
O9 C77 1.447(3) . ?
O10 C81 1.354(2) . ?
O10 C51 1.396(2) . ?
O11 C81 1.185(2) . ?
O12 C81 1.320(2) . ?
O12 C82 1.484(3) . ?
C51 C56 1.370(3) . ?
C51 C52 1.399(3) . ?
C52 C53 1.377(3) . ?
C53 C54 1.404(3) . ?
C54 C55 1.389(3) . ?
C54 C67 1.513(3) . ?
C55 C56 1.389(3) . ?
C61 C62 1.386(3) . ?
C61 C66 1.393(3) . ?
C61 C67 1.517(3) . ?
C62 C63 1.391(3) . ?
C63 C64 1.378(3) . ?
C64 C65 1.378(3) . ?
C65 C66 1.379(3) . ?
C67 C68 1.524(3) . ?
C68 C69 1.494(3) . ?
C71 C76 1.377(5) . ?
C71 C72 1.388(4) . ?
C71 C77 1.495(4) . ?
C72 C73 1.364(7) . ?
C73 C74 1.319(12) . ?
C74 C75 1.390(11) . ?
C75 C76 1.389(5) . ?
C77 C78 1.505(4) . ?
C82 C85 1.504(4) . ?
C82 C84 1.505(4) . ?
C82 C83 1.521(4) . ?
